data_7052718
loop_
_publ_author_name
'Duan, Gongping'
'Wong, Wing-Tak'
'Yam, Vivian Wing-Wah'

_publ_section_title
;
 Synthesis and photochromic studies of \h6-mesitylene ruthenium(ii)
 complexes bearing N-heterocyclic carbene ligands with the
 dithienylethene moiety
;
_journal_issue 10
_journal_name_full 'New Journal of Chemistry'
_journal_page_first 2267
_journal_paper_doi 10.1039/c1nj20161a
_journal_volume 35
_journal_year 2011
_chemical_formula_moiety 'C30 H35 Cl N3 O Ru S2, F6 P, H2 O'
_chemical_formula_sum 'C30 H37 Cl F6 N3 O2 P Ru S2'
_chemical_formula_weight 817.24
_chemical_name_systematic
;
?
;
_space_group_IT_number 61
_symmetry_cell_setting orthorhombic
_symmetry_Int_Tables_number 61
_symmetry_space_group_name_Hall '-P 2ac 2ab'
_symmetry_space_group_name_H-M 'P b c a'
_atom_sites_solution_hydrogens geom
_atom_sites_solution_primary direct
_atom_sites_solution_secondary difmap
_audit_creation_method SHELXL-97
_cell_angle_alpha 90.00
_cell_angle_beta 90.00
_cell_angle_gamma 90.00
_cell_formula_units_Z 8
_cell_length_a 17.267(3)
_cell_length_b 14.598(2)
_cell_length_c 31.643(5)
_cell_measurement_reflns_used 44176
_cell_measurement_temperature 305(2)
_cell_measurement_theta_max 25.68
_cell_measurement_theta_min 1.86
_cell_volume 7976(2)
_computing_cell_refinement 'SAINT v7.34A (Bruker AXS Inc, 2006)'
_computing_data_collection 'SMART (Bruker AXS Inc, 1998)'
_computing_data_reduction 'CrystalStructure (Rigaku/MSC and Rigaku Corporation, 2006)'
_computing_molecular_graphics 'ORTEP-II (Johnson, 1976) & MERCURY (Macrae et al., 2008)'
_computing_publication_material 'SHELXL97 (Sheldrick, 2008)'
_computing_structure_refinement 'SHELXL97 (Sheldrick, 2008)'
_computing_structure_solution 'SIR92 (Altomare et al., 1994)'
_diffrn_ambient_temperature 305(2)
_diffrn_measured_fraction_theta_full 0.996
_diffrn_measured_fraction_theta_max 0.996
_diffrn_measurement_device_type 'Bruker SMART 1000 CCD'
_diffrn_measurement_method \w
_diffrn_radiation_monochromator graphite
_diffrn_radiation_source 'fine-focus sealed tube'
_diffrn_radiation_type MoK\a
_diffrn_radiation_wavelength 0.71073
_diffrn_reflns_av_R_equivalents 0.0868
_diffrn_reflns_av_sigmaI/netI 0.0621
_diffrn_reflns_limit_h_max 20
_diffrn_reflns_limit_h_min -21
_diffrn_reflns_limit_k_max 17
_diffrn_reflns_limit_k_min -17
_diffrn_reflns_limit_l_max 38
_diffrn_reflns_limit_l_min -37
_diffrn_reflns_number 44148
_diffrn_reflns_theta_full 25.68
_diffrn_reflns_theta_max 25.68
_diffrn_reflns_theta_min 1.75
_diffrn_standards_number 0
_exptl_absorpt_coefficient_mu 0.661
_exptl_absorpt_correction_T_max 0.9131
_exptl_absorpt_correction_T_min 0.7376
_exptl_absorpt_correction_type multi-scan
_exptl_absorpt_process_details 'SADABS (Sheldrick, 1996)'
_exptl_crystal_colour brown
_exptl_crystal_density_diffrn 1.361
_exptl_crystal_density_method 'not measured'
_exptl_crystal_description block
_exptl_crystal_F_000 3328
_exptl_crystal_size_max 0.49
_exptl_crystal_size_mid 0.15
_exptl_crystal_size_min 0.14
_refine_diff_density_max 1.135
_refine_diff_density_min -2.265
_refine_diff_density_rms 0.149
_refine_ls_extinction_method none
_refine_ls_goodness_of_fit_ref 1.135
_refine_ls_hydrogen_treatment constr
_refine_ls_matrix_type full
_refine_ls_number_parameters 425
_refine_ls_number_reflns 7538
_refine_ls_number_restraints 18
_refine_ls_restrained_S_all 1.147
_refine_ls_R_factor_all 0.1467
_refine_ls_R_factor_gt 0.0994
_refine_ls_shift/su_max 0.000
_refine_ls_shift/su_mean 0.000
_refine_ls_structure_factor_coef Fsqd
_refine_ls_weighting_details 'calc w=1/[\s^2^(Fo^2^)+(0.0878P)^2^+74.6933P] where P=(Fo^2^+2Fc^2^)/3'
_refine_ls_weighting_scheme calc
_refine_ls_wR_factor_gt 0.2443
_refine_ls_wR_factor_ref 0.2715
_reflns_number_gt 4642
_reflns_number_total 7538
_reflns_threshold_expression I>2\s(I)
_cod_data_source_file c1nj20161a.txt
_cod_data_source_block wt2105w-shelxl
_cod_database_code 7052718

loop_
_symmetry_equiv_pos_as_xyz
'x, y, z'
'-x+1/2, y+1/2, z'
'x, -y+1/2, z+1/2'
'-x+1/2, -y, z+1/2'
'-x, -y, -z'
'x-1/2, -y-1/2, -z'
'-x, y-1/2, -z-1/2'
'x-1/2, y, -z-1/2'

loop_
_atom_site_label
_atom_site_type_symbol
_atom_site_fract_x
_atom_site_fract_y
_atom_site_fract_z
_atom_site_U_iso_or_equiv
_atom_site_adp_type
_atom_site_occupancy
_atom_site_symmetry_multiplicity
_atom_site_calc_flag
_atom_site_refinement_flags
Ru1 Ru 0.64723(4) 0.40234(5) 0.21238(3) 0.0425(3) Uani 1 1 d .
Cl1 Cl 0.76953(16) 0.4556(2) 0.18524(11) 0.0710(9) Uani 1 1 d .
S1 S 0.4073(2) 0.8431(2) 0.12463(12) 0.0763(10) Uani 1 1 d .
S2 S 0.3931(3) 0.5467(3) 0.01506(13) 0.0938(13) Uani 1 1 d .
P1 P 0.39624(19) 0.2088(2) 0.15561(12) 0.0672(9) Uani 1 1 d .
F1 F 0.4336(6) 0.3040(6) 0.1672(3) 0.120(3) Uani 1 1 d U
F2 F 0.3461(7) 0.2034(9) 0.1954(4) 0.147(4) Uani 1 1 d U
F3 F 0.3283(5) 0.2616(6) 0.1324(3) 0.105(3) Uani 1 1 d U
F4 F 0.3628(6) 0.1140(6) 0.1423(4) 0.133(4) Uani 1 1 d .
F5 F 0.4449(7) 0.2118(9) 0.1144(4) 0.150(4) Uani 1 1 d .
F6 F 0.4631(5) 0.1570(5) 0.1813(3) 0.102(3) Uani 1 1 d .
O1 O 0.5713(4) 0.3516(5) 0.0903(2) 0.0584(19) Uani 1 1 d .
O2 O 0.7138(12) 0.5101(14) 0.0862(6) 0.108(8) Uiso 0.55(2) 1 d P
H2A H 0.7491 0.4818 0.0726 0.130 Uiso 0.55 1 d P
H2B H 0.6948 0.5047 0.1096 0.130 Uiso 0.55 1 d P
O3 O 0.8289(15) 0.4647(19) 0.0235(8) 0.111(10) Uiso 0.45(2) 1 d P
H3A H 0.8478 0.4193 0.0065 0.133 Uiso 0.45 1 d P
H3B H 0.8559 0.5050 0.0271 0.133 Uiso 0.45 1 d P
N1 N 0.6304(5) 0.3411(5) 0.1519(3) 0.050(2) Uani 1 1 d .
N2 N 0.5568(5) 0.4703(5) 0.1418(3) 0.047(2) Uani 1 1 d .
N3 N 0.5752(5) 0.5892(5) 0.1793(3) 0.049(2) Uani 1 1 d .
C1 C 0.7176(8) 0.2017(8) 0.1399(5) 0.087(4) Uani 1 1 d .
H1A H 0.7584 0.2348 0.1538 0.104 Uiso 1 1 calc R
H1B H 0.7379 0.1711 0.1155 0.104 Uiso 1 1 calc R
H1C H 0.6963 0.1573 0.1590 0.104 Uiso 1 1 calc R
C2 C 0.6551(7) 0.2675(6) 0.1266(4) 0.057(3) Uani 1 1 d .
C3 C 0.6190(7) 0.2717(7) 0.0901(4) 0.063(3) Uani 1 1 d .
C4 C 0.6158(10) 0.2164(10) 0.0504(5) 0.100(5) Uani 1 1 d .
H4A H 0.6314 0.2537 0.0270 0.120 Uiso 1 1 calc R
H4B H 0.5638 0.1951 0.0460 0.120 Uiso 1 1 calc R
H4C H 0.6500 0.1649 0.0529 0.120 Uiso 1 1 calc R
C5 C 0.5835(6) 0.3866(7) 0.1282(3) 0.047(2) Uani 1 1 d .
C6 C 0.5924(6) 0.5005(7) 0.1782(3) 0.047(2) Uani 1 1 d .
C7 C 0.6016(7) 0.6508(7) 0.2130(4) 0.061(3) Uani 1 1 d .
H7A H 0.6183 0.7077 0.2008 0.073 Uiso 1 1 calc R
H7B H 0.6439 0.6229 0.2278 0.073 Uiso 1 1 calc R
H7C H 0.5598 0.6620 0.2323 0.073 Uiso 1 1 calc R
C8 C 0.5288(6) 0.6169(6) 0.1453(3) 0.047(2) Uani 1 1 d .
C9 C 0.5167(6) 0.5419(7) 0.1204(3) 0.051(3) Uani 1 1 d .
C10 C 0.5349(10) 0.9640(8) 0.1220(5) 0.100(5) Uani 1 1 d .
H10A H 0.5016 1.0065 0.1363 0.120 Uiso 1 1 calc R
H10B H 0.5364 0.9787 0.0924 0.120 Uiso 1 1 calc R
H10C H 0.5862 0.9680 0.1335 0.120 Uiso 1 1 calc R
C11 C 0.5042(8) 0.8673(7) 0.1277(4) 0.070(4) Uani 1 1 d .
C12 C 0.5450(7) 0.7899(8) 0.1358(4) 0.062(3) Uani 1 1 d .
H12 H 0.5986 0.7891 0.1387 0.074 Uiso 1 1 calc R
C13 C 0.4981(6) 0.7101(7) 0.1395(4) 0.054(3) Uani 1 1 d .
C14 C 0.4202(7) 0.7279(8) 0.1350(4) 0.063(3) Uani 1 1 d .
C15 C 0.3532(7) 0.6637(10) 0.1367(5) 0.082(4) Uani 1 1 d .
H15A H 0.3111 0.6922 0.1516 0.098 Uiso 1 1 calc R
H15B H 0.3682 0.6087 0.1512 0.098 Uiso 1 1 calc R
H15C H 0.3371 0.6488 0.1085 0.098 Uiso 1 1 calc R
C16 C 0.5165(9) 0.6614(10) 0.0379(4) 0.089(4) Uani 1 1 d .
H16A H 0.5260 0.6621 0.0081 0.107 Uiso 1 1 calc R
H16B H 0.5648 0.6558 0.0528 0.107 Uiso 1 1 calc R
H16C H 0.4913 0.7173 0.0461 0.107 Uiso 1 1 calc R
C17 C 0.4650(8) 0.5807(8) 0.0488(4) 0.068(3) Uani 1 1 d .
C18 C 0.4679(6) 0.5263(7) 0.0837(3) 0.052(3) Uani 1 1 d .
C19 C 0.4098(7) 0.4565(8) 0.0824(4) 0.069(3) Uani 1 1 d .
H19 H 0.4038 0.4135 0.1038 0.083 Uiso 1 1 calc R
C20 C 0.3645(8) 0.4579(9) 0.0478(5) 0.085(4) Uani 1 1 d .
C21 C 0.3011(10) 0.3915(12) 0.0357(7) 0.134(8) Uani 1 1 d .
H21A H 0.3015 0.3825 0.0057 0.160 Uiso 1 1 calc R
H21B H 0.2519 0.4159 0.0442 0.160 Uiso 1 1 calc R
H21C H 0.3097 0.3340 0.0497 0.160 Uiso 1 1 calc R
C22 C 0.5630(6) 0.3160(7) 0.2451(4) 0.054(3) Uani 1 1 d .
H22 H 0.5220 0.2862 0.2319 0.065 Uiso 1 1 calc R
C23 C 0.5541(6) 0.4091(7) 0.2597(3) 0.051(3) Uani 1 1 d .
C24 C 0.6194(7) 0.4529(8) 0.2768(4) 0.059(3) Uani 1 1 d .
H24 H 0.6139 0.5120 0.2873 0.071 Uiso 1 1 calc R
C25 C 0.6926(6) 0.4114(7) 0.2787(4) 0.054(3) Uani 1 1 d .
C26 C 0.6976(6) 0.3177(7) 0.2661(4) 0.056(3) Uani 1 1 d .
H26 H 0.7451 0.2881 0.2682 0.067 Uiso 1 1 calc R
C27 C 0.6353(6) 0.2696(6) 0.2511(4) 0.050(3) Uani 1 1 d .
C28 C 0.4759(7) 0.4540(10) 0.2566(5) 0.078(4) Uani 1 1 d .
H28A H 0.4517 0.4370 0.2304 0.094 Uiso 1 1 calc R
H28B H 0.4820 0.5193 0.2577 0.094 Uiso 1 1 calc R
H28C H 0.4442 0.4343 0.2798 0.094 Uiso 1 1 calc R
C29 C 0.7611(7) 0.4599(9) 0.2959(4) 0.078(4) Uani 1 1 d .
H29A H 0.7535 0.5248 0.2936 0.094 Uiso 1 1 calc R
H29B H 0.8064 0.4424 0.2803 0.094 Uiso 1 1 calc R
H29C H 0.7677 0.4438 0.3251 0.094 Uiso 1 1 calc R
C30 C 0.6383(9) 0.1697(8) 0.2388(5) 0.086(4) Uani 1 1 d .
H30A H 0.6102 0.1608 0.2129 0.103 Uiso 1 1 calc R
H30B H 0.6153 0.1334 0.2607 0.103 Uiso 1 1 calc R
H30C H 0.6912 0.1515 0.2349 0.103 Uiso 1 1 calc R

loop_
_atom_site_aniso_label
_atom_site_aniso_U_11
_atom_site_aniso_U_22
_atom_site_aniso_U_33
_atom_site_aniso_U_23
_atom_site_aniso_U_13
_atom_site_aniso_U_12
Ru1 0.0334(4) 0.0299(4) 0.0643(5) 0.0054(4) -0.0027(4) 0.0019(3)
Cl1 0.0501(16) 0.073(2) 0.090(2) 0.0094(17) 0.0087(15) -0.0147(15)
S1 0.081(2) 0.0578(19) 0.090(2) 0.0073(17) -0.0032(19) 0.0344(17)
S2 0.111(3) 0.085(3) 0.086(3) 0.019(2) -0.038(2) -0.001(2)
P1 0.0555(18) 0.0530(18) 0.093(3) 0.0120(17) -0.0057(18) -0.0014(15)
F1 0.134(6) 0.073(5) 0.153(7) -0.004(5) -0.049(6) -0.015(5)
F2 0.141(7) 0.169(8) 0.133(7) 0.031(6) 0.047(6) 0.057(6)
F3 0.076(5) 0.098(5) 0.141(6) 0.036(5) -0.033(5) -0.008(4)
F4 0.137(8) 0.080(6) 0.183(10) 0.001(6) -0.052(8) -0.038(6)
F5 0.160(10) 0.158(10) 0.132(9) 0.010(8) 0.048(8) -0.024(9)
F6 0.081(5) 0.075(5) 0.149(8) 0.009(5) -0.029(5) 0.028(4)
O1 0.066(5) 0.041(4) 0.068(5) 0.001(4) -0.007(4) 0.002(4)
N1 0.048(5) 0.034(4) 0.068(6) 0.005(4) -0.003(4) 0.005(4)
N2 0.046(5) 0.036(4) 0.058(5) 0.003(4) -0.001(4) 0.011(4)
N3 0.050(5) 0.036(4) 0.063(5) 0.001(4) -0.002(4) 0.013(4)
C1 0.088(10) 0.044(7) 0.128(12) -0.004(7) -0.015(9) 0.025(7)
C2 0.069(7) 0.025(5) 0.078(8) -0.005(5) 0.003(6) 0.001(5)
C3 0.065(7) 0.043(6) 0.081(9) -0.012(6) -0.005(7) 0.013(5)
C4 0.135(14) 0.065(9) 0.099(11) -0.022(8) -0.015(10) 0.030(9)
C5 0.040(5) 0.040(6) 0.060(7) 0.006(5) 0.000(5) 0.005(4)
C6 0.050(6) 0.038(5) 0.054(6) -0.004(5) 0.010(5) 0.007(4)
C7 0.068(7) 0.045(6) 0.069(7) -0.006(6) -0.003(6) 0.001(5)
C8 0.046(6) 0.033(5) 0.062(6) 0.008(4) 0.000(5) 0.009(4)
C9 0.051(6) 0.045(6) 0.058(7) 0.010(5) 0.000(5) 0.013(5)
C10 0.137(14) 0.038(7) 0.124(13) 0.015(7) -0.001(11) 0.016(8)
C11 0.090(9) 0.035(6) 0.086(9) 0.007(6) 0.001(7) 0.025(6)
C12 0.052(7) 0.052(7) 0.081(8) 0.015(6) 0.003(6) 0.011(5)
C13 0.056(6) 0.039(5) 0.066(7) 0.005(5) -0.004(6) 0.015(5)
C14 0.057(7) 0.056(7) 0.076(8) 0.006(6) 0.006(6) 0.022(6)
C15 0.061(8) 0.088(10) 0.097(10) 0.003(8) 0.018(8) 0.019(7)
C16 0.109(12) 0.079(10) 0.079(9) 0.018(8) 0.008(9) -0.017(9)
C17 0.081(9) 0.049(7) 0.075(8) 0.006(6) -0.014(7) 0.004(6)
C18 0.050(6) 0.051(6) 0.057(6) 0.012(5) -0.003(5) 0.003(5)
C19 0.066(8) 0.047(7) 0.095(9) 0.016(6) -0.011(7) 0.003(6)
C20 0.070(9) 0.062(8) 0.123(12) 0.021(8) -0.038(9) -0.008(7)
C21 0.107(13) 0.096(12) 0.20(2) 0.015(13) -0.071(14) -0.030(11)
C22 0.041(6) 0.045(6) 0.076(8) 0.007(5) -0.007(5) -0.003(5)
C23 0.039(5) 0.055(6) 0.060(6) 0.005(5) 0.000(5) 0.014(5)
C24 0.063(7) 0.046(6) 0.068(7) 0.007(5) 0.001(6) 0.005(5)
C25 0.047(6) 0.039(5) 0.074(7) 0.013(5) 0.000(5) 0.002(5)
C26 0.053(6) 0.046(6) 0.069(7) 0.015(5) -0.014(6) 0.014(5)
C27 0.050(6) 0.030(5) 0.069(7) 0.022(5) -0.004(5) -0.007(4)
C28 0.055(7) 0.083(9) 0.096(10) 0.012(8) 0.005(7) 0.019(7)
C29 0.063(8) 0.070(8) 0.102(10) -0.003(8) -0.020(7) -0.017(7)
C30 0.098(11) 0.046(7) 0.114(12) 0.016(7) 0.008(9) -0.011(7)

loop_
_atom_type_symbol
_atom_type_description
_atom_type_scat_dispersion_real
_atom_type_scat_dispersion_imag
_atom_type_scat_source
C C 0.0033 0.0016 'International Tables Vol C Tables 4.2.6.8 and 6.1.1.4'
H H 0.0000 0.0000 'International Tables Vol C Tables 4.2.6.8 and 6.1.1.4'
N N 0.0061 0.0033 'International Tables Vol C Tables 4.2.6.8 and 6.1.1.4'
O O 0.0106 0.0060 'International Tables Vol C Tables 4.2.6.8 and 6.1.1.4'
Ru Ru -1.2594 0.8363 'International Tables Vol C Tables 4.2.6.8 and 6.1.1.4'
P P 0.1023 0.0942 'International Tables Vol C Tables 4.2.6.8 and 6.1.1.4'
S S 0.1246 0.1234 'International Tables Vol C Tables 4.2.6.8 and 6.1.1.4'
F F 0.0171 0.0103 'International Tables Vol C Tables 4.2.6.8 and 6.1.1.4'
Cl Cl 0.1484 0.1585 'International Tables Vol C Tables 4.2.6.8 and 6.1.1.4'

loop_
_geom_angle_atom_site_label_1
_geom_angle_atom_site_label_2
_geom_angle_atom_site_label_3
_geom_angle
C6 Ru1 N1 75.8(4)
C6 Ru1 C22 110.4(4)
N1 Ru1 C22 95.3(4)
C6 Ru1 C23 89.4(4)
N1 Ru1 C23 122.0(4)
C22 Ru1 C23 38.5(4)
C6 Ru1 C24 98.8(4)
N1 Ru1 C24 159.0(4)
C22 Ru1 C24 67.2(4)
C23 Ru1 C24 37.1(4)
C6 Ru1 C25 128.3(4)
N1 Ru1 C25 155.7(3)
C22 Ru1 C25 79.8(4)
C23 Ru1 C25 67.5(4)
C24 Ru1 C25 36.6(4)
C6 Ru1 C26 163.8(4)
N1 Ru1 C26 119.7(4)
C22 Ru1 C26 65.6(4)
C23 Ru1 C26 78.2(4)
C24 Ru1 C26 65.0(4)
C25 Ru1 C26 36.8(4)
C6 Ru1 C27 146.7(4)
N1 Ru1 C27 96.4(4)
C22 Ru1 C27 37.1(4)
C23 Ru1 C27 67.1(4)
C24 Ru1 C27 76.9(4)
C25 Ru1 C27 65.4(4)
C26 Ru1 C27 34.9(4)
C6 Ru1 Cl1 89.5(3)
N1 Ru1 Cl1 86.3(2)
C22 Ru1 Cl1 159.8(3)
C23 Ru1 Cl1 150.4(3)
C24 Ru1 Cl1 114.2(3)
C25 Ru1 Cl1 90.5(3)
C26 Ru1 Cl1 96.1(3)
C27 Ru1 Cl1 122.7(3)
C11 S1 C14 93.7(5)
C17 S2 C20 92.9(6)
F2 P1 F5 177.9(8)
F2 P1 F4 88.2(7)
F5 P1 F4 89.9(7)
F2 P1 F1 95.0(7)
F5 P1 F1 87.0(6)
F4 P1 F1 176.8(7)
F2 P1 F3 89.4(6)
F5 P1 F3 89.8(6)
F4 P1 F3 91.8(5)
F1 P1 F3 89.0(5)
F2 P1 F6 88.0(6)
F5 P1 F6 92.8(6)
F4 P1 F6 89.1(5)
F1 P1 F6 90.2(5)
F3 P1 F6 177.2(6)
C5 O1 C3 103.1(8)
H2A O2 H2B 134.4
H3A O3 H3B 115.5
C5 N1 C2 104.6(9)
C5 N1 Ru1 113.1(7)
C2 N1 Ru1 142.2(7)
C5 N2 C6 113.3(8)
C5 N2 C9 131.7(9)
C6 N2 C9 112.4(8)
C6 N3 C8 112.9(9)
C6 N3 C7 123.2(9)
C8 N3 C7 123.9(8)
C2 C1 H1A 109.5
C2 C1 H1B 109.5
H1A C1 H1B 109.5
C2 C1 H1C 109.5
H1A C1 H1C 109.5
H1B C1 H1C 109.5
C3 C2 N1 108.7(10)
C3 C2 C1 128.1(11)
N1 C2 C1 123.0(11)
C2 C3 O1 108.0(10)
C2 C3 C4 137.0(11)
O1 C3 C4 115.1(11)
C3 C4 H4A 109.5
C3 C4 H4B 109.5
H4A C4 H4B 109.5
C3 C4 H4C 109.5
H4A C4 H4C 109.5
H4B C4 H4C 109.5
N1 C5 O1 115.6(9)
N1 C5 N2 119.1(10)
O1 C5 N2 125.0(9)
N3 C6 N2 103.5(9)
N3 C6 Ru1 141.1(8)
N2 C6 Ru1 115.4(7)
N3 C7 H7A 109.5
N3 C7 H7B 109.5
H7A C7 H7B 109.5
N3 C7 H7C 109.5
H7A C7 H7C 109.5
H7B C7 H7C 109.5
C9 C8 N3 107.4(8)
C9 C8 C13 127.8(10)
N3 C8 C13 124.7(9)
C8 C9 N2 103.8(9)
C8 C9 C18 132.5(9)
N2 C9 C18 123.2(9)
C11 C10 H10A 109.5
C11 C10 H10B 109.5
H10A C10 H10B 109.5
C11 C10 H10C 109.5
H10A C10 H10C 109.5
H10B C10 H10C 109.5
C12 C11 C10 128.0(13)
C12 C11 S1 110.2(9)
C10 C11 S1 121.7(9)
C11 C12 C13 113.7(11)
C11 C12 H12 123.1
C13 C12 H12 123.1
C14 C13 C12 113.1(10)
C14 C13 C8 122.6(10)
C12 C13 C8 124.2(10)
C13 C14 C15 129.5(11)
C13 C14 S1 109.2(9)
C15 C14 S1 121.3(9)
C14 C15 H15A 109.5
C14 C15 H15B 109.5
H15A C15 H15B 109.5
C14 C15 H15C 109.5
H15A C15 H15C 109.5
H15B C15 H15C 109.5
C17 C16 H16A 109.5
C17 C16 H16B 109.5
H16A C16 H16B 109.5
C17 C16 H16C 109.5
H16A C16 H16C 109.5
H16B C16 H16C 109.5
C18 C17 C16 128.1(12)
C18 C17 S2 111.4(9)
C16 C17 S2 120.6(10)
C17 C18 C19 111.5(11)
C17 C18 C9 125.3(10)
C19 C18 C9 122.8(10)
C20 C19 C18 114.9(11)
C20 C19 H19 122.6
C18 C19 H19 122.6
C19 C20 C21 128.1(14)
C19 C20 S2 109.4(10)
C21 C20 S2 122.5(12)
C20 C21 H21A 109.5
C20 C21 H21B 109.5
H21A C21 H21B 109.5
C20 C21 H21C 109.5
H21A C21 H21C 109.5
H21B C21 H21C 109.5
C27 C22 C23 119.7(10)
C27 C22 Ru1 75.8(6)
C23 C22 Ru1 71.3(6)
C27 C22 H22 120.1
C23 C22 H22 120.1
Ru1 C22 H22 124.3
C24 C23 C22 117.8(9)
C24 C23 C28 123.1(11)
C22 C23 C28 119.1(10)
C24 C23 Ru1 72.3(6)
C22 C23 Ru1 70.3(6)
C28 C23 Ru1 129.2(8)
C25 C24 C23 122.9(10)
C25 C24 Ru1 72.5(7)
C23 C24 Ru1 70.6(6)
C25 C24 H24 118.6
C23 C24 H24 118.6
Ru1 C24 H24 131.3
C24 C25 C26 117.2(10)
C24 C25 C29 121.9(10)
C26 C25 C29 120.8(10)
C24 C25 Ru1 70.8(7)
C26 C25 Ru1 72.8(6)
C29 C25 Ru1 130.7(8)
C27 C26 C25 122.7(10)
C27 C26 Ru1 73.7(6)
C25 C26 Ru1 70.4(6)
C27 C26 H26 118.6
C25 C26 H26 118.6
Ru1 C26 H26 130.1
C26 C27 C22 119.2(9)
C26 C27 C30 123.9(10)
C22 C27 C30 116.9(10)
C26 C27 Ru1 71.5(5)
C22 C27 Ru1 67.0(5)
C30 C27 Ru1 132.3(9)
C23 C28 H28A 109.5
C23 C28 H28B 109.5
H28A C28 H28B 109.5
C23 C28 H28C 109.5
H28A C28 H28C 109.5
H28B C28 H28C 109.5
C25 C29 H29A 109.5
C25 C29 H29B 109.5
H29A C29 H29B 109.5
C25 C29 H29C 109.5
H29A C29 H29C 109.5
H29B C29 H29C 109.5
C27 C30 H30A 109.5
C27 C30 H30B 109.5
H30A C30 H30B 109.5
C27 C30 H30C 109.5
H30A C30 H30C 109.5
H30B C30 H30C 109.5

loop_
_geom_bond_atom_site_label_1
_geom_bond_atom_site_label_2
_geom_bond_distance
Ru1 C6 2.029(10)
Ru1 N1 2.131(9)
Ru1 C22 2.186(10)
Ru1 C23 2.199(10)
Ru1 C24 2.220(12)
Ru1 C25 2.243(11)
Ru1 C26 2.274(10)
Ru1 C27 2.302(9)
Ru1 Cl1 2.409(3)
S1 C11 1.712(15)
S1 C14 1.727(12)
S2 C17 1.712(13)
S2 C20 1.731(14)
P1 F2 1.530(11)
P1 F5 1.551(11)
P1 F4 1.558(9)
P1 F1 1.575(9)
P1 F3 1.585(8)
P1 F6 1.602(8)
O1 C5 1.321(12)
O1 C3 1.428(12)
O2 H2A 0.8532
O2 H2B 0.8140
O3 H3A 0.9132
O3 H3B 0.7600
N1 C5 1.289(12)
N1 C2 1.407(13)
N2 C5 1.377(12)
N2 C6 1.378(13)
N2 C9 1.424(12)
N3 C6 1.329(12)
N3 C8 1.402(13)
N3 C7 1.465(13)
C1 C2 1.504(15)
C1 H1A 0.9600
C1 H1B 0.9600
C1 H1C 0.9600
C2 C3 1.315(16)
C3 C4 1.492(17)
C4 H4A 0.9600
C4 H4B 0.9600
C4 H4C 0.9600
C7 H7A 0.9600
C7 H7B 0.9600
C7 H7C 0.9600
C8 C9 1.367(14)
C8 C13 1.471(13)
C9 C18 1.453(15)
C10 C11 1.519(17)
C10 H10A 0.9600
C10 H10B 0.9600
C10 H10C 0.9600
C11 C12 1.355(14)
C12 C13 1.423(15)
C12 H12 0.9300
C13 C14 1.377(15)
C14 C15 1.490(17)
C15 H15A 0.9600
C15 H15B 0.9600
C15 H15C 0.9600
C16 C17 1.516(17)
C16 H16A 0.9600
C16 H16B 0.9600
C16 H16C 0.9600
C17 C18 1.360(15)
C18 C19 1.430(15)
C19 C20 1.347(17)
C19 H19 0.9300
C20 C21 1.509(19)
C21 H21A 0.9600
C21 H21B 0.9600
C21 H21C 0.9600
C22 C27 1.432(14)
C22 C23 1.444(14)
C22 H22 0.9300
C23 C24 1.405(15)
C23 C28 1.503(14)
C24 C25 1.403(15)
C24 H24 0.9300
C25 C26 1.427(14)
C25 C29 1.483(15)
C26 C27 1.371(14)
C26 H26 0.9300
C27 C30 1.509(16)
C28 H28A 0.9600
C28 H28B 0.9600
C28 H28C 0.9600
C29 H29A 0.9600
C29 H29B 0.9600
C29 H29C 0.9600
C30 H30A 0.9600
C30 H30B 0.9600
C30 H30C 0.9600

loop_
_geom_hbond_atom_site_label_D
_geom_hbond_atom_site_label_H
_geom_hbond_atom_site_label_A
_geom_hbond_distance_DH
_geom_hbond_distance_HA
_geom_hbond_distance_DA
_geom_hbond_angle_DHA
O2 H2A O3 0.85 2.09 2.89(3) 154.6
O2 H2B N2 0.81 2.64 3.28(2) 137.2
O2 H2B Cl1 0.81 2.81 3.37(2) 127.9
